data_2223119
loop_
_publ_author_name
'Chen, Ke-Chun'
'Luo, Huan-Mian'
'Meng, Qiu-Hui'
'Luo, Yi-Fan'
'Zeng, Rong-Hua'

_publ_section_title
Poly[diaqua(\m~2~-oxalato-\k^4^<i>O</i>^1^,<i>O</i>^2^:<i>O</i>^1'^,<i>O</i>^2'^)(\m~2~-pyrazine-2-carboxylato-\k^4^<i>N</i>^1^,<i>O</i>:<i>O</i>,<i>O</i>')neodymium(III)]
_journal_coeditor_code HY2217
_journal_issue 9
_journal_name_full 'Acta Crystallographica Section E'
_journal_page_first m1065
_journal_page_last m1066
_journal_paper_doi 10.1107/S1600536809031250
_journal_volume 65
_journal_year 2009
_chemical_formula_iupac '[Nd (C5 H3 N2 O2) (C2 O4) (H2 O)2]'
_chemical_formula_moiety 'C7 H7 N2 Nd O8'
_chemical_formula_sum 'C7 H7 N2 Nd O8'
_chemical_formula_weight 391.39
_chemical_name_systematic
;
Poly[diaqua(\m~2~-oxalato-
\k^4^<i>O</i>^1^,<i>O</i>^2^:<i>O</i>^1'^,<i>O</i>^2'^)(\m~2~-pyrazine-
2-carboxylato-\k^4^<i>N</i>^1^,<i>O</i>:<i>O</i>,<i>O</i>')neodymium(III)]
;
_space_group_IT_number 2
_symmetry_cell_setting triclinic
_symmetry_space_group_name_Hall '-P 1'
_symmetry_space_group_name_H-M 'P -1'
_atom_sites_solution_hydrogens geom
_atom_sites_solution_primary direct
_atom_sites_solution_secondary difmap
_audit_creation_method SHELXL-97
_cell_angle_alpha 115.525(2)
_cell_angle_beta 101.970(3)
_cell_angle_gamma 96.306(3)
_cell_formula_units_Z 2
_cell_length_a 7.948(3)
_cell_length_b 8.6512(18)
_cell_length_c 8.7425(18)
_cell_measurement_reflns_used 2522
_cell_measurement_temperature 296(2)
_cell_measurement_theta_max 28.30
_cell_measurement_theta_min 2.68
_cell_volume 517.0(2)
_computing_cell_refinement 'SAINT (Bruker, 2007)'
_computing_data_collection 'APEX2 (Bruker, 2007)'
_computing_data_reduction 'SAINT (Bruker, 2007)'
_computing_molecular_graphics 'DIAMOND (Brandenburg, 1999)'
_computing_publication_material 'SHELXTL (Sheldrick, 2008)'
_computing_structure_refinement 'SHELXL97 (Sheldrick, 2008)'
_computing_structure_solution 'SHELXS97 (Sheldrick, 2008)'
_diffrn_ambient_temperature 296(2)
_diffrn_measured_fraction_theta_full 0.984
_diffrn_measured_fraction_theta_max 0.984
_diffrn_measurement_device_type 'Bruker APEXII CCD'
_diffrn_measurement_method '\f and \w'
_diffrn_radiation_monochromator graphite
_diffrn_radiation_source 'fine-focus sealed tube'
_diffrn_radiation_type MoK\a
_diffrn_radiation_wavelength 0.71073
_diffrn_reflns_av_R_equivalents 0.0650
_diffrn_reflns_av_sigmaI/netI 0.1109
_diffrn_reflns_limit_h_max 9
_diffrn_reflns_limit_h_min -8
_diffrn_reflns_limit_k_max 10
_diffrn_reflns_limit_k_min -8
_diffrn_reflns_limit_l_max 10
_diffrn_reflns_limit_l_min -10
_diffrn_reflns_number 2533
_diffrn_reflns_theta_full 25.20
_diffrn_reflns_theta_max 25.20
_diffrn_reflns_theta_min 2.68
_diffrn_standards_number 0
_exptl_absorpt_coefficient_mu 5.062
_exptl_absorpt_correction_T_max 0.420
_exptl_absorpt_correction_T_min 0.320
_exptl_absorpt_correction_type multi-scan
_exptl_absorpt_process_details '(SADABS; Sheldrick, 1996)'
_exptl_crystal_colour colorless
_exptl_crystal_density_diffrn 2.514
_exptl_crystal_density_method 'not measured'
_exptl_crystal_description block
_exptl_crystal_F_000 374
_exptl_crystal_size_max 0.23
_exptl_crystal_size_mid 0.19
_exptl_crystal_size_min 0.17
_refine_diff_density_max 1.953
_refine_diff_density_min -2.980
_refine_ls_extinction_method none
_refine_ls_goodness_of_fit_ref 1.075
_refine_ls_hydrogen_treatment mixed
_refine_ls_matrix_type full
_refine_ls_number_parameters 175
_refine_ls_number_reflns 1824
_refine_ls_number_restraints 6
_refine_ls_restrained_S_all 1.073
_refine_ls_R_factor_all 0.0516
_refine_ls_R_factor_gt 0.0506
_refine_ls_shift/su_max 0.002
_refine_ls_shift/su_mean 0.000
_refine_ls_structure_factor_coef Fsqd
_refine_ls_weighting_details 'calc w=1/[\s^2^(Fo^2^)+(0.0478P)^2^+0.0313P] where P=(Fo^2^+2Fc^2^)/3'
_refine_ls_weighting_scheme calc
_refine_ls_wR_factor_gt 0.1307
_refine_ls_wR_factor_ref 0.1321
_reflns_number_gt 1756
_reflns_number_total 1824
_reflns_threshold_expression I>2\s(I)
_cod_data_source_file hy2217.cif
_cod_data_source_block I
_cod_depositor_comments
;
The following automatic conversions were performed:
'_symmetry_cell_setting' value 'Triclinic' changed to 'triclinic'
according to '/home/saulius/struct/CIF-dictionaries/cif_core.dic'
dictionary named 'cif_core.dic' version 2.4.1 from 2010-06-29.

Automatic conversion script
Id: cif_fix_enum 1527 2010-12-29 10:47:43Z saulius 

The following automatic conversions were performed:

'_symmetry_cell_setting' value 'Triclinic' changed to 'triclinic'
according to /home/saulius/struct/CIF-dictionaries/cif_core.dic
dictionary named 'cif_core.dic' version 2.4.1 from 2010-06-29.

Automatic conversion script
Id: cif_fix_values 1715 2011-07-08 13:25:40Z adriana 
;
_cod_database_code 2223119
_cod_database_fobs_code 2223119

loop_
_symmetry_equiv_pos_as_xyz
'x, y, z'
'-x, -y, -z'

loop_
_atom_site_type_symbol
_atom_site_label
_atom_site_fract_x
_atom_site_fract_y
_atom_site_fract_z
_atom_site_U_iso_or_equiv
_atom_site_adp_type
_atom_site_calc_flag
_atom_site_refinement_flags
_atom_site_occupancy
_atom_site_disorder_assembly
_atom_site_disorder_group
C C1 1.1008(9) 0.3421(10) 0.7510(9) 0.0146(15) Uani d . 1 . .
C C2 1.2220(10) 0.2213(10) 0.7476(10) 0.0175(15) Uani d . 1 . .
C C3 1.2449(13) 0.0959(12) 0.5928(12) 0.0246(19) Uani d . 1 . .
H H3 1.1882 0.0920 0.4865 0.030 Uiso calc R 1 . .
C C4 1.4345(11) 0.0053(11) 0.7489(11) 0.0227(17) Uani d . 1 . .
H H4 1.5126 -0.0660 0.7543 0.027 Uiso calc R 1 . .
C C5 1.4166(11) 0.1312(11) 0.9049(11) 0.0235(17) Uani d . 1 . .
H H5 1.4818 0.1415 1.0116 0.028 Uiso calc R 1 . .
C C6 0.9283(8) 1.0062(9) 0.9289(9) 0.0114(14) Uani d . 1 . .
C C7 0.4413(9) 0.5252(9) 0.5645(9) 0.0156(15) Uani d . 1 . .
H H1W 1.058(11) 0.745(10) 0.649(9) 0.023 Uiso d D 1 . .
H H2W 1.143(10) 0.630(10) 0.676(10) 0.023 Uiso d D 1 . .
H H3W 0.599(5) 0.229(10) 0.680(9) 0.023 Uiso d D 1 . .
H H4W 0.731(9) 0.226(9) 0.802(10) 0.023 Uiso d D 1 . .
N N1 1.3077(9) 0.2389(9) 0.9065(8) 0.0175(13) Uani d . 1 . .
N N2 1.3439(9) -0.0191(9) 0.5892(9) 0.0240(15) Uani d . 1 . .
Nd Nd1 0.83941(4) 0.58653(4) 0.82456(4) 0.0124(2) Uani d . 1 . .
O O1 1.0011(8) 0.3228(8) 0.6106(7) 0.0244(13) Uani d . 1 . .
O O2 1.1050(7) 0.4616(7) 0.9021(7) 0.0182(11) Uani d . 1 . .
O O3 0.8094(7) 0.8693(7) 0.8272(7) 0.0185(11) Uani d . 1 . .
O O4 0.9419(7) 1.1485(7) 0.9251(7) 0.0192(11) Uani d . 1 . .
O O5 0.5149(7) 0.5678(8) 0.7214(7) 0.0230(12) Uani d . 1 . .
O O6 0.2843(7) 0.5193(8) 0.4984(6) 0.0210(11) Uani d . 1 . .
O O1W 1.0754(9) 0.6971(9) 0.7148(8) 0.0240(13) Uani d D 1 . .
O O2W 0.7008(7) 0.2834(7) 0.7480(7) 0.0204(11) Uani d D 1 . .

loop_
_atom_site_aniso_label
_atom_site_aniso_U_11
_atom_site_aniso_U_22
_atom_site_aniso_U_33
_atom_site_aniso_U_12
_atom_site_aniso_U_13
_atom_site_aniso_U_23
C1 0.019(4) 0.013(4) 0.016(4) 0.002(3) 0.009(3) 0.009(3)
C2 0.024(4) 0.013(4) 0.016(4) 0.001(3) 0.005(3) 0.007(3)
C3 0.034(5) 0.016(5) 0.020(4) 0.005(4) 0.007(4) 0.006(4)
C4 0.028(4) 0.016(4) 0.028(4) 0.010(3) 0.016(4) 0.010(4)
C5 0.025(4) 0.024(4) 0.030(4) 0.011(3) 0.009(3) 0.018(4)
C6 0.008(3) 0.006(3) 0.014(3) -0.001(2) -0.001(3) 0.001(3)
C7 0.018(4) 0.006(4) 0.016(4) 0.000(3) 0.007(3) -0.001(3)
N1 0.023(3) 0.015(3) 0.018(3) 0.008(3) 0.007(3) 0.009(3)
N2 0.029(4) 0.013(3) 0.027(4) 0.003(3) 0.014(3) 0.004(3)
Nd1 0.0159(3) 0.0065(3) 0.0146(3) 0.00016(19) 0.0035(2) 0.0058(2)
O1 0.032(3) 0.027(3) 0.021(3) 0.010(3) 0.009(2) 0.016(3)
O2 0.022(3) 0.014(3) 0.024(3) 0.006(2) 0.011(2) 0.012(2)
O3 0.016(3) 0.013(3) 0.024(3) 0.000(2) 0.000(2) 0.010(2)
O4 0.025(3) 0.010(3) 0.024(3) 0.002(2) 0.003(2) 0.011(2)
O5 0.022(3) 0.033(3) 0.019(3) 0.009(2) 0.008(2) 0.014(3)
O6 0.019(3) 0.024(3) 0.015(3) 0.004(2) 0.003(2) 0.006(2)
O1W 0.033(3) 0.022(3) 0.022(3) 0.008(3) 0.013(3) 0.012(3)
O2W 0.029(3) 0.007(3) 0.022(3) -0.003(2) 0.006(2) 0.006(2)

loop_
_atom_type_symbol
_atom_type_description
_atom_type_scat_dispersion_real
_atom_type_scat_dispersion_imag
_atom_type_scat_source
C C 0.0033 0.0016 'International Tables Vol C Tables 4.2.6.8 and 6.1.1.4'
H H 0.0000 0.0000 'International Tables Vol C Tables 4.2.6.8 and 6.1.1.4'
Nd Nd -0.1943 3.0179 'International Tables Vol C Tables 4.2.6.8 and 6.1.1.4'
N N 0.0061 0.0033 'International Tables Vol C Tables 4.2.6.8 and 6.1.1.4'
O O 0.0106 0.0060 'International Tables Vol C Tables 4.2.6.8 and 6.1.1.4'

loop_
_geom_angle_atom_site_label_1
_geom_angle_atom_site_label_2
_geom_angle_atom_site_label_3
_geom_angle_site_symmetry_1
_geom_angle_site_symmetry_3
_geom_angle
_geom_angle_publ_flag
O1 C1 O2 . . 123.1(7) ?
O1 C1 C2 . . 120.3(6) ?
O2 C1 C2 . . 116.6(6) ?
N1 C2 C3 . . 121.0(7) ?
N1 C2 C1 . . 115.7(6) ?
C3 C2 C1 . . 123.3(7) ?
N2 C3 C2 . . 123.2(8) ?
N2 C3 H3 . . 118.4 ?
C2 C3 H3 . . 118.4 ?
N2 C4 C5 . . 122.9(7) ?
N2 C4 H4 . . 118.6 ?
C5 C4 H4 . . 118.6 ?
N1 C5 C4 . . 121.6(7) ?
N1 C5 H5 . . 119.2 ?
C4 C5 H5 . . 119.2 ?
O4 C6 O3 . . 126.2(6) ?
O4 C6 C6 . 2_777 117.3(8) ?
O3 C6 C6 . 2_777 116.4(8) ?
O5 C7 O6 . . 127.3(6) ?
O5 C7 C7 . 2_666 116.5(8) ?
O6 C7 C7 . 2_666 116.2(8) ?
C5 N1 C2 . . 116.2(7) ?
C5 N1 Nd1 . 2_767 126.3(5) ?
C2 N1 Nd1 . 2_767 114.6(5) ?
C3 N2 C4 . . 114.9(7) ?
O2W Nd1 O3 . . 149.08(18) ?
O2W Nd1 O6 . 2_666 83.06(18) ?
O3 Nd1 O6 . 2_666 80.47(18) ?
O2W Nd1 O4 . 2_777 139.97(17) ?
O3 Nd1 O4 . 2_777 65.15(16) ?
O6 Nd1 O4 2_666 2_777 135.42(18) ?
O2W Nd1 O5 . . 76.22(19) ?
O3 Nd1 O5 . . 73.09(18) ?
O6 Nd1 O5 2_666 . 64.36(16) ?
O4 Nd1 O5 2_777 . 124.93(17) ?
O2W Nd1 O1W . . 130.01(19) ?
O3 Nd1 O1W . . 68.27(19) ?
O6 Nd1 O1W 2_666 . 71.92(19) ?
O4 Nd1 O1W 2_777 . 69.52(19) ?
O5 Nd1 O1W . . 125.09(18) ?
O2W Nd1 O2 . 2_767 68.90(17) ?
O3 Nd1 O2 . 2_767 124.64(16) ?
O6 Nd1 O2 2_666 2_767 151.94(19) ?
O4 Nd1 O2 2_777 2_767 72.00(17) ?
O5 Nd1 O2 . 2_767 107.89(16) ?
O1W Nd1 O2 . 2_767 125.89(18) ?
O2W Nd1 O2 . . 76.93(18) ?
O3 Nd1 O2 . . 133.80(17) ?
O6 Nd1 O2 2_666 . 113.72(16) ?
O4 Nd1 O2 2_777 . 76.60(17) ?
O5 Nd1 O2 . . 153.11(18) ?
O1W Nd1 O2 . . 74.92(18) ?
O2 Nd1 O2 2_767 . 60.11(19) ?
O2W Nd1 N1 . 2_767 97.86(19) ?
O3 Nd1 N1 . 2_767 72.90(18) ?
O6 Nd1 N1 2_666 2_767 128.29(18) ?
O4 Nd1 N1 2_777 2_767 68.70(19) ?
O5 Nd1 N1 . 2_767 65.79(18) ?
O1W Nd1 N1 . 2_767 131.7(2) ?
O2 Nd1 N1 2_767 2_767 59.62(17) ?
O2 Nd1 N1 . 2_767 116.80(17) ?
O2W Nd1 O1 . . 66.01(18) ?
O3 Nd1 O1 . . 128.48(16) ?
O6 Nd1 O1 2_666 . 66.65(16) ?
O4 Nd1 O1 2_777 . 113.54(17) ?
O5 Nd1 O1 . . 120.34(17) ?
O1W Nd1 O1 . . 64.46(19) ?
O2 Nd1 O1 2_767 . 99.62(15) ?
O2 Nd1 O1 . . 47.38(16) ?
N1 Nd1 O1 2_767 . 158.20(17) ?
C1 O1 Nd1 . . 87.4(4) ?
C1 O2 Nd1 . 2_767 122.1(4) ?
C1 O2 Nd1 . . 101.6(4) ?
Nd1 O2 Nd1 2_767 . 119.89(19) ?
C6 O3 Nd1 . . 120.1(4) ?
C6 O4 Nd1 . 2_777 119.1(4) ?
C7 O5 Nd1 . . 121.0(4) ?
C7 O6 Nd1 . 2_666 121.8(4) ?
Nd1 O1W H1W . . 125(5) ?
Nd1 O1W H2W . . 117(6) ?
H1W O1W H2W . . 105(8) ?
Nd1 O2W H3W . . 124(5) ?
Nd1 O2W H4W . . 128(5) ?
H3W O2W H4W . . 106(8) ?

loop_
_geom_bond_atom_site_label_1
_geom_bond_atom_site_label_2
_geom_bond_site_symmetry_2
_geom_bond_distance
_geom_bond_publ_flag
C1 O1 . 1.246(9) ?
C1 O2 . 1.270(9) ?
C1 C2 . 1.492(10) ?
C2 N1 . 1.350(10) ?
C2 C3 . 1.386(11) ?
C3 N2 . 1.328(11) ?
C3 H3 . 0.9300 ?
C4 N2 . 1.345(11) ?
C4 C5 . 1.379(11) ?
C4 H4 . 0.9300 ?
C5 N1 . 1.337(10) ?
C5 H5 . 0.9300 ?
C6 O4 . 1.239(9) ?
C6 O3 . 1.259(9) ?
C6 C6 2_777 1.553(13) ?
C7 O5 . 1.243(9) ?
C7 O6 . 1.247(9) ?
C7 C7 2_666 1.560(13) ?
Nd1 O2W . 2.467(5) y
Nd1 O3 . 2.474(5) y
Nd1 O6 2_666 2.490(5) y
Nd1 O4 2_777 2.508(5) y
Nd1 O5 . 2.512(5) y
Nd1 O1W . 2.549(6) y
Nd1 O2 2_767 2.557(5) y
Nd1 O2 . 2.573(5) y
Nd1 N1 2_767 2.765(6) y
Nd1 O1 . 2.885(6) y
O2 Nd1 2_767 2.557(5) ?
O4 Nd1 2_777 2.508(5) ?
O6 Nd1 2_666 2.490(5) ?
O1W H1W . 0.84(9) ?
O1W H2W . 0.85(8) ?
O2W H3W . 0.84(5) ?
O2W H4W . 0.84(8) ?

loop_
_geom_hbond_atom_site_label_D
_geom_hbond_atom_site_label_H
_geom_hbond_atom_site_label_A
_geom_hbond_site_symmetry_A
_geom_hbond_distance_DH
_geom_hbond_distance_HA
_geom_hbond_distance_DA
_geom_hbond_angle_DHA
_geom_hbond_publ_flag
O1W H1W O1 2_766 0.84(9) 2.02(6) 2.707(8) 139(7) y
O1W H2W O6 1_655 0.85(8) 2.07(4) 2.838(8) 152(6) y
O2W H3W N2 1_455 0.84(5) 2.50(5) 3.229(9) 145(6) y
O2W H4W O4 1_545 0.84(8) 2.13(4) 2.872(8) 147(7) y
